data_1513325
loop_
_publ_author_name
'Liu, Xiaodong'
'Deng, Leijiao'
'Jiang, Xianxing'
'Yan, Wenjin'
'Liu, Chunliang'
'Wang, Rui'

_publ_section_title
;
 Asymmetric Aza-Mannich Addition of Oxazolones to N-Tosyl Aldimines:
 Synthesis of Chiral \a-Disubstituted \a,\b-Diamino Acids
;
_journal_coden_ASTM ORLEF7
_journal_issue 4
_journal_name_full 'Organic letters'
_journal_page_first 876
_journal_page_last 879
_journal_paper_doi 10.1021/ol902916s
_journal_volume 12
_journal_year 2010
_chemical_formula_sum 'C26 H25 Br N2 O4 S'
_chemical_formula_weight 541.45
_space_group_IT_number 2
_symmetry_cell_setting triclinic
_symmetry_space_group_name_Hall '-P 1'
_symmetry_space_group_name_H-M 'P -1'
_atom_sites_solution_hydrogens geom
_atom_sites_solution_primary direct
_atom_sites_solution_secondary difmap
_audit_creation_method SHELXL-97
_cell_angle_alpha 78.590(2)
_cell_angle_beta 86.532(2)
_cell_angle_gamma 88.841(2)
_cell_formula_units_Z 4
_cell_length_a 10.4253(3)
_cell_length_b 12.8475(4)
_cell_length_c 19.0860(6)
_cell_measurement_reflns_used 2136
_cell_measurement_temperature 296(2)
_cell_measurement_theta_max 21.63
_cell_measurement_theta_min 2.18
_cell_volume 2501.16(13)
_computing_cell_refinement 'Bruker SAINT'
_computing_data_collection 'Bruker APEX2'
_computing_data_reduction 'Bruker SAINT'
_computing_molecular_graphics 'Bruker SHELXTL'
_computing_publication_material 'Bruker SHELXTL'
_computing_structure_refinement 'SHELXL-97 (Sheldrick, 2008)'
_computing_structure_solution 'SHELXS-97 (Sheldrick, 2008)'
_diffrn_ambient_temperature 296(2)
_diffrn_measured_fraction_theta_full 0.989
_diffrn_measured_fraction_theta_max 0.989
_diffrn_measurement_device_type 'Bruker APEX-II CCD'
_diffrn_measurement_method '\f and \w scans'
_diffrn_radiation_monochromator graphite
_diffrn_radiation_source 'fine-focus sealed tube'
_diffrn_radiation_type MoK\a
_diffrn_radiation_wavelength 0.71073
_diffrn_reflns_av_R_equivalents 0.0355
_diffrn_reflns_av_sigmaI/netI 0.0871
_diffrn_reflns_limit_h_max 12
_diffrn_reflns_limit_h_min -11
_diffrn_reflns_limit_k_max 15
_diffrn_reflns_limit_k_min -11
_diffrn_reflns_limit_l_max 23
_diffrn_reflns_limit_l_min -23
_diffrn_reflns_number 13680
_diffrn_reflns_theta_full 25.50
_diffrn_reflns_theta_max 25.50
_diffrn_reflns_theta_min 1.76
_exptl_absorpt_coefficient_mu 1.762
_exptl_absorpt_correction_T_max 0.7086
_exptl_absorpt_correction_T_min 0.5696
_exptl_absorpt_correction_type multi-scan
_exptl_absorpt_process_details SADABS
_exptl_crystal_colour colorless
_exptl_crystal_density_diffrn 1.438
_exptl_crystal_density_method 'not measured'
_exptl_crystal_description block
_exptl_crystal_F_000 1112
_exptl_crystal_size_max 0.36
_exptl_crystal_size_mid 0.32
_exptl_crystal_size_min 0.21
_refine_diff_density_max 0.679
_refine_diff_density_min -0.617
_refine_diff_density_rms 0.062
_refine_ls_extinction_method none
_refine_ls_goodness_of_fit_ref 0.997
_refine_ls_hydrogen_treatment constr
_refine_ls_matrix_type full
_refine_ls_number_parameters 619
_refine_ls_number_reflns 9220
_refine_ls_number_restraints 0
_refine_ls_restrained_S_all 0.997
_refine_ls_R_factor_all 0.1229
_refine_ls_R_factor_gt 0.0534
_refine_ls_shift/su_max 0.000
_refine_ls_shift/su_mean 0.000
_refine_ls_structure_factor_coef Fsqd
_refine_ls_weighting_details 'calc w=1/[\s^2^(Fo^2^)+(0.0590P)^2^+0.2036P] where P=(Fo^2^+2Fc^2^)/3'
_refine_ls_weighting_scheme calc
_refine_ls_wR_factor_gt 0.1142
_refine_ls_wR_factor_ref 0.1443
_reflns_number_gt 4883
_reflns_number_total 9220
_reflns_threshold_expression >2sigma(I)
_cod_duplicate_entry 1503426
_cod_data_source_file ol902916ssup1.cif
_cod_data_source_block p-1
_cod_depositor_comments
;
The following automatic conversions were performed:

'_symmetry_cell_setting' value 'Triclinic' changed to 'triclinic'
according to /home/saulius/struct/CIF-dictionaries/cif_core.dic
dictionary named 'cif_core.dic' version 2.4.2 from 2011-04-26.

Automatic conversion script
Id: cif_fix_values 1891 2012-01-12 08:04:46Z andrius 
;
_cod_original_sg_symbol_H-M P-1
_cod_database_code 1513325

loop_
_symmetry_equiv_pos_as_xyz
'x, y, z'
'-x, -y, -z'

loop_
_atom_site_label
_atom_site_type_symbol
_atom_site_fract_x
_atom_site_fract_y
_atom_site_fract_z
_atom_site_U_iso_or_equiv
_atom_site_adp_type
_atom_site_occupancy
_atom_site_symmetry_multiplicity
_atom_site_calc_flag
_atom_site_refinement_flags
Br1 Br 0.20359(6) -0.15537(4) 0.39331(3) 0.0816(2) Uani 1 1 d .
Br2 Br 0.23686(8) 0.12242(6) 0.82535(3) 0.1170(3) Uani 1 1 d .
C1 C 0.8022(4) 0.1958(4) 0.0756(2) 0.0503(12) Uani 1 1 d .
H1 H 0.7653 0.1420 0.1103 0.060 Uiso 1 1 calc R
C2 C 0.9292(5) 0.1928(4) 0.0572(3) 0.0646(14) Uani 1 1 d .
H2 H 0.9782 0.1348 0.0780 0.078 Uiso 1 1 calc R
C3 C 0.9866(5) 0.2723(5) 0.0091(3) 0.0785(17) Uani 1 1 d .
H3 H 1.0744 0.2693 -0.0023 0.094 Uiso 1 1 calc R
C4 C 0.9149(6) 0.3575(5) -0.0226(4) 0.094(2) Uani 1 1 d .
H4 H 0.9542 0.4133 -0.0547 0.113 Uiso 1 1 calc R
C5 C 0.7840(5) 0.3599(4) -0.0068(3) 0.0747(17) Uani 1 1 d .
H5 H 0.7344 0.4161 -0.0295 0.090 Uiso 1 1 calc R
C6 C 0.7273(4) 0.2792(3) 0.0425(2) 0.0424(11) Uani 1 1 d .
C7 C 0.5889(4) 0.2785(3) 0.0585(2) 0.0403(10) Uani 1 1 d .
C8 C 0.3904(4) 0.3258(3) 0.0291(2) 0.0420(11) Uani 1 1 d .
C9 C 0.3893(4) 0.2569(3) 0.1035(2) 0.0365(10) Uani 1 1 d .
C10 C 0.3409(4) 0.3230(3) 0.1600(2) 0.0471(11) Uani 1 1 d .
H10 H 0.3452 0.2767 0.2072 0.056 Uiso 1 1 calc R
C11 C 0.4297(5) 0.4172(4) 0.1584(3) 0.0680(15) Uani 1 1 d .
H11A H 0.4307 0.4628 0.1120 0.102 Uiso 1 1 calc R
H11B H 0.5152 0.3915 0.1682 0.102 Uiso 1 1 calc R
H11C H 0.3988 0.4563 0.1941 0.102 Uiso 1 1 calc R
C12 C 0.2037(4) 0.3608(3) 0.1525(3) 0.0569(13) Uani 1 1 d .
H12A H 0.1798 0.4006 0.1890 0.085 Uiso 1 1 calc R
H12B H 0.1482 0.3007 0.1576 0.085 Uiso 1 1 calc R
H12C H 0.1956 0.4053 0.1062 0.085 Uiso 1 1 calc R
C13 C 0.3088(4) 0.1563(3) 0.1062(2) 0.0353(10) Uani 1 1 d .
H13 H 0.2239 0.1804 0.0900 0.042 Uiso 1 1 calc R
C14 C 0.2874(4) 0.0874(3) 0.1800(2) 0.0372(10) Uani 1 1 d .
C15 C 0.1666(4) 0.0784(3) 0.2134(2) 0.0443(11) Uani 1 1 d .
H15 H 0.0999 0.1197 0.1920 0.053 Uiso 1 1 calc R
C16 C 0.1416(5) 0.0096(3) 0.2780(2) 0.0502(12) Uani 1 1 d .
H16 H 0.0596 0.0062 0.3003 0.060 Uiso 1 1 calc R
C17 C 0.2379(5) -0.0530(3) 0.3085(2) 0.0497(12) Uani 1 1 d .
C18 C 0.3605(5) -0.0431(3) 0.2777(2) 0.0525(12) Uani 1 1 d .
H18 H 0.4271 -0.0832 0.3002 0.063 Uiso 1 1 calc R
C19 C 0.3850(4) 0.0261(3) 0.2135(2) 0.0469(11) Uani 1 1 d .
H19 H 0.4680 0.0316 0.1925 0.056 Uiso 1 1 calc R
C20 C 0.2795(4) -0.1061(3) 0.0902(2) 0.0421(11) Uani 1 1 d .
C21 C 0.3892(5) -0.1666(4) 0.1069(2) 0.0509(12) Uani 1 1 d .
H21 H 0.4668 -0.1486 0.0811 0.061 Uiso 1 1 calc R
C22 C 0.3816(5) -0.2534(4) 0.1621(3) 0.0548(12) Uani 1 1 d .
H22 H 0.4548 -0.2947 0.1726 0.066 Uiso 1 1 calc R
C23 C 0.2679(6) -0.2810(4) 0.2024(3) 0.0585(13) Uani 1 1 d .
C24 C 0.1602(5) -0.2217(4) 0.1832(3) 0.0658(15) Uani 1 1 d .
H24 H 0.0823 -0.2405 0.2085 0.079 Uiso 1 1 calc R
C25 C 0.1639(5) -0.1341(4) 0.1268(3) 0.0587(13) Uani 1 1 d .
H25 H 0.0896 -0.0953 0.1143 0.070 Uiso 1 1 calc R
C26 C 0.2628(6) -0.3726(4) 0.2666(3) 0.091(2) Uani 1 1 d .
H26A H 0.2010 -0.3567 0.3025 0.137 Uiso 1 1 calc R
H26B H 0.3460 -0.3828 0.2861 0.137 Uiso 1 1 calc R
H26C H 0.2382 -0.4362 0.2519 0.137 Uiso 1 1 calc R
C27 C -0.0526(5) 0.2398(4) 0.3070(3) 0.0607(13) Uani 1 1 d .
H27 H -0.0115 0.2966 0.2768 0.073 Uiso 1 1 calc R
C28 C -0.1599(6) 0.1950(5) 0.2856(3) 0.0818(18) Uani 1 1 d .
H28 H -0.1905 0.2214 0.2407 0.098 Uiso 1 1 calc R
C29 C -0.2205(5) 0.1124(6) 0.3303(4) 0.090(2) Uani 1 1 d .
H29 H -0.2928 0.0832 0.3158 0.108 Uiso 1 1 calc R
C30 C -0.1766(6) 0.0719(5) 0.3959(4) 0.0835(18) Uani 1 1 d .
H30 H -0.2182 0.0149 0.4256 0.100 Uiso 1 1 calc R
C31 C -0.0709(5) 0.1155(4) 0.4183(3) 0.0627(14) Uani 1 1 d .
H31 H -0.0419 0.0890 0.4635 0.075 Uiso 1 1 calc R
C32 C -0.0074(4) 0.1991(4) 0.3734(2) 0.0464(11) Uani 1 1 d .
C33 C 0.1103(4) 0.2381(3) 0.3966(2) 0.0423(11) Uani 1 1 d .
C34 C 0.2940(5) 0.3275(4) 0.3768(2) 0.0460(11) Uani 1 1 d .
C35 C 0.2824(4) 0.2631(3) 0.4526(2) 0.0406(10) Uani 1 1 d .
C36 C 0.3879(4) 0.1751(3) 0.4644(2) 0.0510(12) Uani 1 1 d .
H36 H 0.3712 0.1334 0.5128 0.061 Uiso 1 1 calc R
C37 C 0.5236(5) 0.2159(4) 0.4605(3) 0.0690(15) Uani 1 1 d .
H37A H 0.5823 0.1571 0.4706 0.103 Uiso 1 1 calc R
H37B H 0.5304 0.2604 0.4950 0.103 Uiso 1 1 calc R
H37C H 0.5444 0.2564 0.4134 0.103 Uiso 1 1 calc R
C38 C 0.3803(5) 0.0987(4) 0.4130(3) 0.0770(17) Uani 1 1 d .
H38A H 0.3937 0.1371 0.3647 0.115 Uiso 1 1 calc R
H38B H 0.2972 0.0663 0.4192 0.115 Uiso 1 1 calc R
H38C H 0.4454 0.0447 0.4229 0.115 Uiso 1 1 calc R
C39 C 0.2863(4) 0.3379(3) 0.5060(2) 0.0381(10) Uani 1 1 d .
H39 H 0.3699 0.3731 0.4979 0.046 Uiso 1 1 calc R
C40 C 0.2751(4) 0.2821(3) 0.5837(2) 0.0409(10) Uani 1 1 d .
C41 C 0.3760(5) 0.2803(4) 0.6273(2) 0.0550(12) Uani 1 1 d .
H41 H 0.4533 0.3116 0.6081 0.066 Uiso 1 1 calc R
C42 C 0.3649(5) 0.2331(4) 0.6989(3) 0.0670(15) Uani 1 1 d .
H42 H 0.4337 0.2333 0.7278 0.080 Uiso 1 1 calc R
C43 C 0.2522(6) 0.1863(4) 0.7269(2) 0.0644(15) Uani 1 1 d .
C44 C 0.1505(5) 0.1861(4) 0.6852(2) 0.0614(14) Uani 1 1 d .
H44 H 0.0740 0.1538 0.7048 0.074 Uiso 1 1 calc R
C45 C 0.1616(5) 0.2338(3) 0.6138(2) 0.0512(12) Uani 1 1 d .
H45 H 0.0921 0.2336 0.5855 0.061 Uiso 1 1 calc R
C46 C 0.2078(4) 0.5244(3) 0.5992(2) 0.0428(11) Uani 1 1 d .
C47 C 0.3199(5) 0.5370(4) 0.6313(3) 0.0561(13) Uani 1 1 d .
H47 H 0.3956 0.5558 0.6037 0.067 Uiso 1 1 calc R
C48 C 0.3184(5) 0.5214(4) 0.7045(3) 0.0705(15) Uani 1 1 d .
H48 H 0.3942 0.5292 0.7262 0.085 Uiso 1 1 calc R
C49 C 0.2079(6) 0.4945(4) 0.7468(3) 0.0715(16) Uani 1 1 d .
C50 C 0.0963(5) 0.4818(4) 0.7134(3) 0.0696(15) Uani 1 1 d .
H50 H 0.0209 0.4621 0.7410 0.084 Uiso 1 1 calc R
C51 C 0.0961(5) 0.4981(4) 0.6404(3) 0.0588(13) Uani 1 1 d .
H51 H 0.0201 0.4913 0.6185 0.071 Uiso 1 1 calc R
C52 C 0.2059(7) 0.4761(6) 0.8281(3) 0.129(3) Uani 1 1 d .
H52A H 0.2687 0.4230 0.8451 0.193 Uiso 1 1 calc R
H52B H 0.1221 0.4526 0.8478 0.193 Uiso 1 1 calc R
H52C H 0.2255 0.5412 0.8425 0.193 Uiso 1 1 calc R
N3 N 0.5252(3) 0.2280(3) 0.11259(18) 0.0405(9) Uani 1 1 d .
N2 N 0.1566(3) 0.2119(3) 0.45761(18) 0.0451(9) Uani 1 1 d .
O1 O 0.1641(3) 0.0508(2) 0.01001(16) 0.0525(8) Uani 1 1 d .
O2 O 0.3721(3) -0.0139(2) -0.03521(14) 0.0439(7) Uani 1 1 d .
N4 N 0.3676(3) 0.0986(2) 0.05334(16) 0.0376(8) Uani 1 1 d .
H4A H 0.4459 0.1122 0.0379 0.045 Uiso 1 1 calc R
O4 O 0.3058(3) 0.3647(2) -0.00656(17) 0.0576(9) Uani 1 1 d .
O5 O 0.5182(3) 0.3423(2) 0.00595(15) 0.0469(8) Uani 1 1 d .
O6 O 0.0980(3) 0.5995(2) 0.48041(16) 0.0523(8) Uani 1 1 d .
O7 O 0.3335(3) 0.5718(2) 0.47621(16) 0.0531(8) Uani 1 1 d .
N1 N 0.1871(3) 0.4213(2) 0.48838(17) 0.0404(9) Uani 1 1 d .
H1A H 0.1181 0.4079 0.4693 0.049 Uiso 1 1 calc R
O9 O 0.3750(3) 0.3841(3) 0.34572(16) 0.0602(9) Uani 1 1 d .
O10 O 0.1834(3) 0.3067(2) 0.34434(15) 0.0513(8) Uani 1 1 d .
S1 S 0.29094(10) 0.01014(9) 0.02273(6) 0.0404(3) Uani 1 1 d .
S2 S 0.20920(11) 0.53867(8) 0.50526(6) 0.0431(3) Uani 1 1 d .

loop_
_atom_site_aniso_label
_atom_site_aniso_U_11
_atom_site_aniso_U_22
_atom_site_aniso_U_33
_atom_site_aniso_U_23
_atom_site_aniso_U_13
_atom_site_aniso_U_12
Br1 0.1139(5) 0.0685(4) 0.0517(3) 0.0156(3) -0.0020(3) -0.0210(3)
Br2 0.1651(8) 0.1270(6) 0.0429(3) 0.0259(4) -0.0211(4) 0.0011(5)
C1 0.045(3) 0.054(3) 0.052(3) -0.008(2) -0.011(2) 0.003(2)
C2 0.042(3) 0.074(4) 0.074(4) -0.003(3) -0.016(3) 0.006(3)
C3 0.036(3) 0.107(5) 0.088(4) -0.008(4) 0.000(3) 0.001(3)
C4 0.055(4) 0.091(5) 0.114(5) 0.033(4) 0.008(4) -0.013(3)
C5 0.040(3) 0.065(4) 0.103(5) 0.019(3) 0.008(3) 0.004(3)
C6 0.032(3) 0.046(3) 0.049(3) -0.008(2) -0.002(2) -0.001(2)
C7 0.039(3) 0.039(3) 0.042(3) -0.004(2) -0.006(2) 0.004(2)
C8 0.047(3) 0.037(3) 0.040(3) -0.004(2) 0.000(2) 0.007(2)
C9 0.039(3) 0.036(2) 0.034(2) -0.0052(19) -0.0045(19) 0.0028(19)
C10 0.060(3) 0.044(3) 0.038(3) -0.011(2) 0.004(2) 0.001(2)
C11 0.074(4) 0.064(3) 0.073(4) -0.032(3) 0.001(3) -0.008(3)
C12 0.057(3) 0.045(3) 0.068(3) -0.014(2) 0.012(3) 0.008(2)
C13 0.037(2) 0.035(2) 0.034(2) -0.0055(18) -0.0009(19) 0.0063(19)
C14 0.043(3) 0.033(2) 0.035(2) -0.0076(19) 0.003(2) 0.002(2)
C15 0.044(3) 0.040(3) 0.047(3) -0.007(2) 0.004(2) 0.006(2)
C16 0.058(3) 0.046(3) 0.046(3) -0.009(2) 0.010(2) -0.008(2)
C17 0.078(4) 0.035(3) 0.034(2) -0.003(2) 0.006(3) -0.013(3)
C18 0.063(3) 0.049(3) 0.043(3) 0.000(2) -0.012(3) 0.005(2)
C19 0.043(3) 0.055(3) 0.040(3) -0.006(2) 0.002(2) 0.006(2)
C20 0.047(3) 0.041(3) 0.040(3) -0.012(2) 0.001(2) -0.005(2)
C21 0.051(3) 0.054(3) 0.045(3) -0.006(2) -0.003(2) 0.002(2)
C22 0.066(3) 0.044(3) 0.056(3) -0.011(2) -0.006(3) 0.005(2)
C23 0.087(4) 0.040(3) 0.050(3) -0.012(2) 0.002(3) -0.003(3)
C24 0.072(4) 0.049(3) 0.072(4) -0.007(3) 0.023(3) -0.017(3)
C25 0.057(3) 0.049(3) 0.069(3) -0.016(3) 0.008(3) -0.003(3)
C26 0.143(6) 0.049(3) 0.073(4) 0.007(3) 0.008(4) -0.010(3)
C27 0.058(3) 0.069(4) 0.060(3) -0.024(3) -0.009(3) 0.000(3)
C28 0.070(4) 0.109(5) 0.073(4) -0.031(4) -0.018(3) 0.001(4)
C29 0.051(4) 0.120(6) 0.115(6) -0.062(5) -0.004(4) -0.015(4)
C30 0.065(4) 0.098(5) 0.091(5) -0.028(4) 0.009(4) -0.029(3)
C31 0.058(3) 0.072(4) 0.060(3) -0.017(3) 0.004(3) -0.012(3)
C32 0.043(3) 0.055(3) 0.044(3) -0.018(2) 0.002(2) -0.005(2)
C33 0.047(3) 0.039(3) 0.041(3) -0.011(2) 0.008(2) -0.006(2)
C34 0.054(3) 0.047(3) 0.038(3) -0.013(2) 0.000(2) -0.010(2)
C35 0.051(3) 0.038(2) 0.032(2) -0.0043(19) -0.001(2) -0.005(2)
C36 0.059(3) 0.045(3) 0.048(3) -0.007(2) -0.003(2) -0.002(2)
C37 0.060(4) 0.062(3) 0.087(4) -0.021(3) -0.004(3) 0.006(3)
C38 0.087(4) 0.063(4) 0.091(4) -0.038(3) -0.007(3) 0.004(3)
C39 0.040(3) 0.037(2) 0.036(2) -0.0030(19) -0.007(2) -0.003(2)
C40 0.048(3) 0.040(3) 0.036(2) -0.009(2) -0.008(2) 0.003(2)
C41 0.054(3) 0.063(3) 0.047(3) -0.008(2) -0.014(3) 0.007(2)
C42 0.069(4) 0.080(4) 0.050(3) -0.003(3) -0.028(3) 0.020(3)
C43 0.095(4) 0.059(3) 0.035(3) 0.005(2) -0.015(3) 0.015(3)
C44 0.085(4) 0.054(3) 0.041(3) 0.000(2) -0.002(3) -0.008(3)
C45 0.064(3) 0.051(3) 0.037(3) -0.004(2) -0.010(2) -0.005(2)
C46 0.052(3) 0.033(2) 0.045(3) -0.011(2) -0.010(2) -0.004(2)
C47 0.055(3) 0.061(3) 0.050(3) -0.003(2) -0.009(3) -0.019(2)
C48 0.068(4) 0.091(4) 0.054(3) -0.010(3) -0.022(3) -0.025(3)
C49 0.089(4) 0.078(4) 0.049(3) -0.012(3) -0.011(3) -0.019(3)
C50 0.066(4) 0.088(4) 0.054(3) -0.012(3) 0.007(3) -0.022(3)
C51 0.050(3) 0.075(4) 0.055(3) -0.019(3) -0.007(3) -0.008(3)
C52 0.143(7) 0.198(8) 0.045(4) -0.011(4) -0.017(4) -0.061(6)
N3 0.034(2) 0.041(2) 0.044(2) -0.0049(17) -0.0033(17) 0.0058(17)
N2 0.053(2) 0.048(2) 0.034(2) -0.0074(17) -0.0013(18) -0.0101(18)
O1 0.0352(18) 0.061(2) 0.062(2) -0.0131(16) -0.0102(15) 0.0096(15)
O2 0.0454(18) 0.0537(19) 0.0337(16) -0.0118(14) -0.0022(14) 0.0043(14)
N4 0.037(2) 0.041(2) 0.0345(19) -0.0080(16) 0.0067(16) -0.0035(16)
O4 0.049(2) 0.062(2) 0.054(2) 0.0102(16) -0.0078(17) 0.0076(16)
O5 0.0401(19) 0.0506(19) 0.0435(18) 0.0050(14) 0.0013(15) 0.0041(14)
O6 0.057(2) 0.0380(17) 0.058(2) 0.0016(15) -0.0154(16) 0.0039(15)
O7 0.057(2) 0.0492(19) 0.0505(19) -0.0023(15) -0.0017(16) -0.0159(15)
N1 0.049(2) 0.036(2) 0.039(2) -0.0080(16) -0.0187(17) -0.0015(17)
O9 0.061(2) 0.066(2) 0.048(2) -0.0003(17) 0.0049(17) -0.0199(18)
O10 0.059(2) 0.058(2) 0.0356(17) -0.0037(15) -0.0025(15) -0.0127(16)
S1 0.0389(7) 0.0458(7) 0.0368(6) -0.0089(5) -0.0024(5) 0.0037(5)
S2 0.0514(7) 0.0353(6) 0.0410(6) -0.0012(5) -0.0088(6) -0.0068(5)

loop_
_atom_type_symbol
_atom_type_description
_atom_type_scat_dispersion_real
_atom_type_scat_dispersion_imag
_atom_type_scat_source
C C 0.0033 0.0016 'International Tables Vol C Tables 4.2.6.8 and 6.1.1.4'
H H 0.0000 0.0000 'International Tables Vol C Tables 4.2.6.8 and 6.1.1.4'
N N 0.0061 0.0033 'International Tables Vol C Tables 4.2.6.8 and 6.1.1.4'
Br Br -0.2901 2.4595 'International Tables Vol C Tables 4.2.6.8 and 6.1.1.4'
S S 0.1246 0.1234 'International Tables Vol C Tables 4.2.6.8 and 6.1.1.4'
O O 0.0106 0.0060 'International Tables Vol C Tables 4.2.6.8 and 6.1.1.4'

loop_
_geom_angle_atom_site_label_1
_geom_angle_atom_site_label_2
_geom_angle_atom_site_label_3
_geom_angle
C2 C1 C6 119.8(5)
C2 C1 H1 120.1
C6 C1 H1 120.1
C1 C2 C3 121.3(5)
C1 C2 H2 119.3
C3 C2 H2 119.3
C2 C3 C4 119.8(5)
C2 C3 H3 120.1
C4 C3 H3 120.1
C3 C4 C5 119.7(5)
C3 C4 H4 120.1
C5 C4 H4 120.1
C6 C5 C4 119.8(5)
C6 C5 H5 120.1
C4 C5 H5 120.1
C5 C6 C1 119.4(4)
C5 C6 C7 120.7(4)
C1 C6 C7 119.8(4)
N3 C7 O5 116.5(4)
N3 C7 C6 128.8(4)
O5 C7 C6 114.7(4)
O4 C8 O5 121.7(4)
O4 C8 C9 131.7(4)
O5 C8 C9 106.7(4)
N3 C9 C8 103.5(3)
N3 C9 C13 110.2(3)
C8 C9 C13 109.9(3)
N3 C9 C10 109.9(3)
C8 C9 C10 109.8(3)
C13 C9 C10 113.1(3)
C12 C10 C11 110.2(4)
C12 C10 C9 113.7(4)
C11 C10 C9 110.8(3)
C12 C10 H10 107.3
C11 C10 H10 107.3
C9 C10 H10 107.3
C10 C11 H11A 109.5
C10 C11 H11B 109.5
H11A C11 H11B 109.5
C10 C11 H11C 109.5
H11A C11 H11C 109.5
H11B C11 H11C 109.5
C10 C12 H12A 109.5
C10 C12 H12B 109.5
H12A C12 H12B 109.5
C10 C12 H12C 109.5
H12A C12 H12C 109.5
H12B C12 H12C 109.5
N4 C13 C14 113.2(3)
N4 C13 C9 107.8(3)
C14 C13 C9 114.9(3)
N4 C13 H13 106.8
C14 C13 H13 106.8
C9 C13 H13 106.8
C15 C14 C19 117.9(4)
C15 C14 C13 120.1(4)
C19 C14 C13 121.8(4)
C14 C15 C16 121.7(4)
C14 C15 H15 119.2
C16 C15 H15 119.2
C17 C16 C15 119.4(4)
C17 C16 H16 120.3
C15 C16 H16 120.3
C16 C17 C18 120.2(4)
C16 C17 Br1 120.3(4)
C18 C17 Br1 119.5(4)
C17 C18 C19 120.0(4)
C17 C18 H18 120.0
C19 C18 H18 120.0
C18 C19 C14 120.7(4)
C18 C19 H19 119.7
C14 C19 H19 119.7
C25 C20 C21 120.6(4)
C25 C20 S1 120.2(4)
C21 C20 S1 119.1(3)
C22 C21 C20 119.1(4)
C22 C21 H21 120.5
C20 C21 H21 120.5
C21 C22 C23 121.8(5)
C21 C22 H22 119.1
C23 C22 H22 119.1
C24 C23 C22 117.7(5)
C24 C23 C26 120.9(5)
C22 C23 C26 121.3(5)
C23 C24 C25 121.9(5)
C23 C24 H24 119.0
C25 C24 H24 119.0
C20 C25 C24 118.7(5)
C20 C25 H25 120.6
C24 C25 H25 120.6
C23 C26 H26A 109.5
C23 C26 H26B 109.5
H26A C26 H26B 109.5
C23 C26 H26C 109.5
H26A C26 H26C 109.5
H26B C26 H26C 109.5
C32 C27 C28 119.3(5)
C32 C27 H27 120.3
C28 C27 H27 120.3
C29 C28 C27 120.1(6)
C29 C28 H28 120.0
C27 C28 H28 120.0
C30 C29 C28 121.0(6)
C30 C29 H29 119.5
C28 C29 H29 119.5
C29 C30 C31 119.9(6)
C29 C30 H30 120.1
C31 C30 H30 120.1
C30 C31 C32 120.1(5)
C30 C31 H31 120.0
C32 C31 H31 120.0
C27 C32 C31 119.7(4)
C27 C32 C33 121.7(4)
C31 C32 C33 118.6(4)
N2 C33 O10 116.7(4)
N2 C33 C32 127.3(4)
O10 C33 C32 115.9(4)
O9 C34 O10 122.0(4)
O9 C34 C35 131.9(4)
O10 C34 C35 106.1(4)
N2 C35 C34 104.2(3)
N2 C35 C39 111.0(3)
C34 C35 C39 109.4(3)
N2 C35 C36 108.5(3)
C34 C35 C36 111.0(4)
C39 C35 C36 112.4(3)
C37 C36 C38 109.1(4)
C37 C36 C35 114.6(4)
C38 C36 C35 112.1(4)
C37 C36 H36 106.9
C38 C36 H36 106.9
C35 C36 H36 106.9
C36 C37 H37A 109.5
C36 C37 H37B 109.5
H37A C37 H37B 109.5
C36 C37 H37C 109.5
H37A C37 H37C 109.5
H37B C37 H37C 109.5
C36 C38 H38A 109.5
C36 C38 H38B 109.5
H38A C38 H38B 109.5
C36 C38 H38C 109.5
H38A C38 H38C 109.5
H38B C38 H38C 109.5
N1 C39 C40 112.7(3)
N1 C39 C35 108.3(3)
C40 C39 C35 114.1(3)
N1 C39 H39 107.1
C40 C39 H39 107.1
C35 C39 H39 107.1
C41 C40 C45 117.9(4)
C41 C40 C39 121.1(4)
C45 C40 C39 121.0(4)
C40 C41 C42 121.5(5)
C40 C41 H41 119.3
C42 C41 H41 119.3
C43 C42 C41 119.2(5)
C43 C42 H42 120.4
C41 C42 H42 120.4
C42 C43 C44 120.9(5)
C42 C43 Br2 119.2(4)
C44 C43 Br2 120.0(4)
C43 C44 C45 119.8(5)
C43 C44 H44 120.1
C45 C44 H44 120.1
C44 C45 C40 120.8(5)
C44 C45 H45 119.6
C40 C45 H45 119.6
C51 C46 C47 120.0(4)
C51 C46 S2 120.1(3)
C47 C46 S2 119.8(4)
C48 C47 C46 119.1(5)
C48 C47 H47 120.4
C46 C47 H47 120.4
C47 C48 C49 121.8(5)
C47 C48 H48 119.1
C49 C48 H48 119.1
C48 C49 C50 118.2(5)
C48 C49 C52 122.0(5)
C50 C49 C52 119.8(5)
C51 C50 C49 120.7(5)
C51 C50 H50 119.6
C49 C50 H50 119.6
C50 C51 C46 120.1(5)
C50 C51 H51 119.9
C46 C51 H51 119.9
C49 C52 H52A 109.5
C49 C52 H52B 109.5
H52A C52 H52B 109.5
C49 C52 H52C 109.5
H52A C52 H52C 109.5
H52B C52 H52C 109.5
C7 N3 C9 107.2(3)
C33 N2 C35 107.0(3)
C13 N4 S1 122.6(3)
C13 N4 H4A 118.7
S1 N4 H4A 118.7
C8 O5 C7 105.6(3)
C39 N1 S2 119.5(3)
C39 N1 H1A 120.2
S2 N1 H1A 120.2
C33 O10 C34 105.9(3)
O2 S1 O1 119.86(18)
O2 S1 N4 105.37(16)
O1 S1 N4 107.06(18)
O2 S1 C20 107.64(19)
O1 S1 C20 108.3(2)
N4 S1 C20 108.15(18)
O7 S2 O6 120.09(18)
O7 S2 N1 107.22(18)
O6 S2 N1 105.00(17)
O7 S2 C46 108.2(2)
O6 S2 C46 108.5(2)
N1 S2 C46 107.11(18)

loop_
_geom_bond_atom_site_label_1
_geom_bond_atom_site_label_2
_geom_bond_distance
Br1 C17 1.893(4)
Br2 C43 1.895(5)
C1 C2 1.351(6)
C1 C6 1.383(6)
C1 H1 0.9300
C2 C3 1.353(7)
C2 H2 0.9300
C3 C4 1.372(7)
C3 H3 0.9300
C4 C5 1.381(7)
C4 H4 0.9300
C5 C6 1.372(6)
C5 H5 0.9300
C6 C7 1.457(6)
C7 N3 1.264(5)
C7 O5 1.401(5)
C8 O4 1.188(5)
C8 O5 1.385(5)
C8 C9 1.517(6)
C9 N3 1.469(5)
C9 C13 1.546(5)
C9 C10 1.554(5)
C10 C12 1.508(6)
C10 C11 1.533(6)
C10 H10 0.9800
C11 H11A 0.9600
C11 H11B 0.9600
C11 H11C 0.9600
C12 H12A 0.9600
C12 H12B 0.9600
C12 H12C 0.9600
C13 N4 1.465(5)
C13 C14 1.514(5)
C13 H13 0.9800
C14 C15 1.373(5)
C14 C19 1.382(6)
C15 C16 1.381(6)
C15 H15 0.9300
C16 C17 1.359(6)
C16 H16 0.9300
C17 C18 1.372(6)
C18 C19 1.378(6)
C18 H18 0.9300
C19 H19 0.9300
C20 C25 1.373(6)
C20 C21 1.387(6)
C20 S1 1.769(4)
C21 C22 1.374(6)
C21 H21 0.9300
C22 C23 1.387(7)
C22 H22 0.9300
C23 C24 1.371(7)
C23 C26 1.522(7)
C24 C25 1.394(7)
C24 H24 0.9300
C25 H25 0.9300
C26 H26A 0.9600
C26 H26B 0.9600
C26 H26C 0.9600
C27 C32 1.379(6)
C27 C28 1.387(7)
C27 H27 0.9300
C28 C29 1.363(8)
C28 H28 0.9300
C29 C30 1.360(8)
C29 H29 0.9300
C30 C31 1.374(7)
C30 H30 0.9300
C31 C32 1.386(6)
C31 H31 0.9300
C32 C33 1.460(6)
C33 N2 1.268(5)
C33 O10 1.393(5)
C34 O9 1.178(5)
C34 O10 1.396(5)
C34 C35 1.517(6)
C35 N2 1.468(5)
C35 C39 1.536(5)
C35 C36 1.555(6)
C36 C37 1.512(6)
C36 C38 1.523(6)
C36 H36 0.9800
C37 H37A 0.9600
C37 H37B 0.9600
C37 H37C 0.9600
C38 H38A 0.9600
C38 H38B 0.9600
C38 H38C 0.9600
C39 N1 1.479(5)
C39 C40 1.512(5)
C39 H39 0.9800
C40 C41 1.377(6)
C40 C45 1.387(6)
C41 C42 1.380(6)
C41 H41 0.9300
C42 C43 1.361(7)
C42 H42 0.9300
C43 C44 1.364(7)
C44 C45 1.377(6)
C44 H44 0.9300
C45 H45 0.9300
C46 C51 1.375(6)
C46 C47 1.380(6)
C46 S2 1.765(4)
C47 C48 1.370(6)
C47 H47 0.9300
C48 C49 1.375(7)
C48 H48 0.9300
C49 C50 1.386(7)
C49 C52 1.521(7)
C50 C51 1.369(6)
C50 H50 0.9300
C51 H51 0.9300
C52 H52A 0.9600
C52 H52B 0.9600
C52 H52C 0.9600
O1 S1 1.429(3)
O2 S1 1.430(3)
N4 S1 1.621(3)
N4 H4A 0.8600
O6 S2 1.436(3)
O7 S2 1.418(3)
N1 S2 1.626(3)
N1 H1A 0.8600

loop_
_geom_torsion_atom_site_label_1
_geom_torsion_atom_site_label_2
_geom_torsion_atom_site_label_3
_geom_torsion_atom_site_label_4
_geom_torsion
C6 C1 C2 C3 3.0(8)
C1 C2 C3 C4 -0.9(9)
C2 C3 C4 C5 -1.8(10)
C3 C4 C5 C6 2.4(10)
C4 C5 C6 C1 -0.4(8)
C4 C5 C6 C7 -178.2(5)
C2 C1 C6 C5 -2.3(7)
C2 C1 C6 C7 175.5(4)
C5 C6 C7 N3 -160.8(5)
C1 C6 C7 N3 21.4(7)
C5 C6 C7 O5 19.8(6)
C1 C6 C7 O5 -158.0(4)
O4 C8 C9 N3 174.7(4)
O5 C8 C9 N3 -7.2(4)
O4 C8 C9 C13 57.1(6)
O5 C8 C9 C13 -124.9(3)
O4 C8 C9 C10 -68.0(6)
O5 C8 C9 C10 110.1(4)
N3 C9 C10 C12 177.2(3)
C8 C9 C10 C12 64.0(5)
C13 C9 C10 C12 -59.2(5)
N3 C9 C10 C11 52.5(5)
C8 C9 C10 C11 -60.8(5)
C13 C9 C10 C11 176.0(4)
N3 C9 C13 N4 -53.8(4)
C8 C9 C13 N4 59.7(4)
C10 C9 C13 N4 -177.2(3)
N3 C9 C13 C14 73.4(4)
C8 C9 C13 C14 -173.1(3)
C10 C9 C13 C14 -50.0(5)
N4 C13 C14 C15 -123.6(4)
C9 C13 C14 C15 112.1(4)
N4 C13 C14 C19 51.6(5)
C9 C13 C14 C19 -72.7(5)
C19 C14 C15 C16 -0.8(6)
C13 C14 C15 C16 174.6(4)
C14 C15 C16 C17 -1.8(7)
C15 C16 C17 C18 4.0(7)
C15 C16 C17 Br1 -175.3(3)
C16 C17 C18 C19 -3.7(7)
Br1 C17 C18 C19 175.7(3)
C17 C18 C19 C14 1.0(7)
C15 C14 C19 C18 1.2(6)
C13 C14 C19 C18 -174.1(4)
C25 C20 C21 C22 -1.8(7)
S1 C20 C21 C22 176.2(3)
C20 C21 C22 C23 -1.3(7)
C21 C22 C23 C24 3.3(7)
C21 C22 C23 C26 -175.7(5)
C22 C23 C24 C25 -2.3(8)
C26 C23 C24 C25 176.7(5)
C21 C20 C25 C24 2.8(7)
S1 C20 C25 C24 -175.3(4)
C23 C24 C25 C20 -0.7(8)
C32 C27 C28 C29 0.7(8)
C27 C28 C29 C30 -0.6(9)
C28 C29 C30 C31 0.9(9)
C29 C30 C31 C32 -1.4(8)
C28 C27 C32 C31 -1.1(7)
C28 C27 C32 C33 175.6(4)
C30 C31 C32 C27 1.5(7)
C30 C31 C32 C33 -175.3(4)
C27 C32 C33 N2 175.1(4)
C31 C32 C33 N2 -8.2(7)
C27 C32 C33 O10 -9.1(6)
C31 C32 C33 O10 167.7(4)
O9 C34 C35 N2 178.9(5)
O10 C34 C35 N2 -2.4(4)
O9 C34 C35 C39 60.1(6)
O10 C34 C35 C39 -121.1(4)
O9 C34 C35 C36 -64.5(6)
O10 C34 C35 C36 114.2(4)
N2 C35 C36 C37 179.8(4)
C34 C35 C36 C37 65.9(5)
C39 C35 C36 C37 -57.0(5)
N2 C35 C36 C38 54.8(5)
C34 C35 C36 C38 -59.2(5)
C39 C35 C36 C38 177.9(4)
N2 C35 C39 N1 -61.0(4)
C34 C35 C39 N1 53.5(4)
C36 C35 C39 N1 177.3(3)
N2 C35 C39 C40 65.4(4)
C34 C35 C39 C40 179.9(4)
C36 C35 C39 C40 -56.3(5)
N1 C39 C40 C41 -122.3(4)
C35 C39 C40 C41 113.7(4)
N1 C39 C40 C45 55.8(5)
C35 C39 C40 C45 -68.3(5)
C45 C40 C41 C42 -0.7(7)
C39 C40 C41 C42 177.4(4)
C40 C41 C42 C43 0.7(7)
C41 C42 C43 C44 -0.4(8)
C41 C42 C43 Br2 -179.6(4)
C42 C43 C44 C45 0.0(8)
Br2 C43 C44 C45 179.2(3)
C43 C44 C45 C40 0.1(7)
C41 C40 C45 C44 0.2(6)
C39 C40 C45 C44 -177.8(4)
C51 C46 C47 C48 0.9(7)
S2 C46 C47 C48 -177.3(4)
C46 C47 C48 C49 -0.6(8)
C47 C48 C49 C50 0.9(9)
C47 C48 C49 C52 179.4(6)
C48 C49 C50 C51 -1.5(8)
C52 C49 C50 C51 180.0(6)
C49 C50 C51 C46 1.8(8)
C47 C46 C51 C50 -1.5(7)
S2 C46 C51 C50 176.8(4)
O5 C7 N3 C9 -2.0(5)
C6 C7 N3 C9 178.7(4)
C8 C9 N3 C7 5.5(4)
C13 C9 N3 C7 123.0(4)
C10 C9 N3 C7 -111.7(4)
O10 C33 N2 C35 -1.9(5)
C32 C33 N2 C35 173.9(4)
C34 C35 N2 C33 2.5(4)
C39 C35 N2 C33 120.2(4)
C36 C35 N2 C33 -115.8(4)
C14 C13 N4 S1 70.7(4)
C9 C13 N4 S1 -161.1(3)
O4 C8 O5 C7 -175.5(4)
C9 C8 O5 C7 6.2(4)
N3 C7 O5 C8 -2.9(5)
C6 C7 O5 C8 176.5(3)
C40 C39 N1 S2 82.8(4)
C35 C39 N1 S2 -150.0(3)
N2 C33 O10 C34 0.3(5)
C32 C33 O10 C34 -176.0(4)
O9 C34 O10 C33 -179.7(4)
C35 C34 O10 C33 1.4(4)
C13 N4 S1 O2 170.6(3)
C13 N4 S1 O1 41.9(3)
C13 N4 S1 C20 -74.5(3)
C25 C20 S1 O2 -139.4(4)
C21 C20 S1 O2 42.5(4)
C25 C20 S1 O1 -8.5(4)
C21 C20 S1 O1 173.4(3)
C25 C20 S1 N4 107.2(4)
C21 C20 S1 N4 -70.9(4)
C39 N1 S2 O7 49.9(3)
C39 N1 S2 O6 178.7(3)
C39 N1 S2 C46 -66.1(3)
C51 C46 S2 O7 176.7(4)
C47 C46 S2 O7 -5.1(4)
C51 C46 S2 O6 44.8(4)
C47 C46 S2 O6 -136.9(3)
C51 C46 S2 N1 -68.0(4)
C47 C46 S2 N1 110.3(4)
